data_4111894
loop_
_publ_author_name
'Geoffrey H. Spikes'
'James C. Fettinger'
'Philip P. Power'

_publ_section_title
;
 Facile Activation of Dihydrogen by an Unsaturated Heavier Main Group
 Compound
;
_journal_name_full 'Journal of the American Chemical Society'
_journal_page_first 12232
_journal_page_last 12233
_journal_paper_doi 10.1021/ja053247a
_journal_volume 127
_journal_year 2005
_chemical_formula_moiety 'C60 H76 Ge2'
_chemical_formula_sum 'C60 H76 Ge2'
_chemical_formula_weight 942.39
_chemical_melting_point 474
_chemical_name_common digermene
_chemical_name_systematic
;
 ?
;
_space_group_IT_number 14
_symmetry_cell_setting monoclinic
_symmetry_space_group_name_Hall '-P 2yn'
_symmetry_space_group_name_H-M 'P 1 21/n 1'
_atom_sites_solution_hydrogens geom
_atom_sites_solution_primary direct
_atom_sites_solution_secondary difmap
_audit_creation_method SHELXL-97
_cell_angle_alpha 90.00
_cell_angle_beta 99.797(2)
_cell_angle_gamma 90.00
_cell_formula_units_Z 2
_cell_length_a 11.9597(11)
_cell_length_b 17.5129(15)
_cell_length_c 12.4578(11)
_cell_measurement_reflns_used 7350
_cell_measurement_temperature 90(2)
_cell_measurement_theta_max 30.10
_cell_measurement_theta_min 2.59
_cell_volume 2571.2(4)
_computing_cell_refinement 'SAINT (7.16b) (Bruker, 2004)'
_computing_data_collection 'Apex2 (1.0.27) (Bruker, 2004)'
_computing_data_reduction 'SAINT (7.16b) (Bruker, 2004)'
_computing_molecular_graphics 'SHELXTL 5.1, XP (Sheldrick, 1994)'
_computing_publication_material SHELXL97
_computing_structure_refinement 'SHELXL-97 (Sheldrick, 1997)'
_computing_structure_solution 'SHELXS-97 (Sheldrick, 1990)'
_diffrn_ambient_temperature 90(2)
_diffrn_measured_fraction_theta_full 0.999
_diffrn_measured_fraction_theta_max 0.999
_diffrn_measurement_device_type 'Bruker SMART APEXII'
_diffrn_measurement_method '\w and \f'
_diffrn_radiation_monochromator graphite
_diffrn_radiation_source 'fine-focus sealed tube'
_diffrn_radiation_type MoK\a
_diffrn_radiation_wavelength 0.71073
_diffrn_reflns_av_R_equivalents 0.0162
_diffrn_reflns_av_sigmaI/netI 0.0132
_diffrn_reflns_limit_h_max 16
_diffrn_reflns_limit_h_min -16
_diffrn_reflns_limit_k_max 24
_diffrn_reflns_limit_k_min -24
_diffrn_reflns_limit_l_max 17
_diffrn_reflns_limit_l_min -17
_diffrn_reflns_number 28810
_diffrn_reflns_theta_full 30.10
_diffrn_reflns_theta_max 30.10
_diffrn_reflns_theta_min 2.03
_diffrn_standards_decay_% 0
_diffrn_standards_interval_count 0
_diffrn_standards_interval_time 0
_diffrn_standards_number 0
_exptl_absorpt_coefficient_mu 1.205
_exptl_absorpt_correction_T_max 0.8788
_exptl_absorpt_correction_T_min 0.6378
_exptl_absorpt_correction_type 'empirical, SADABS (multi-scan)'
_exptl_absorpt_process_details 'SADABS 2.10 (Sheldrick, 2003)'
_exptl_crystal_colour Golden_Orange
_exptl_crystal_density_diffrn 1.217
_exptl_crystal_description Irregular_Block
_exptl_crystal_F_000 1000
_exptl_crystal_size_max 0.41
_exptl_crystal_size_mid 0.30
_exptl_crystal_size_min 0.11
_refine_diff_density_max 1.658
_refine_diff_density_min -0.390
_refine_diff_density_rms 0.065
_refine_ls_extinction_method none
_refine_ls_goodness_of_fit_ref 1.062
_refine_ls_hydrogen_treatment mixed
_refine_ls_matrix_type full
_refine_ls_number_parameters 292
_refine_ls_number_reflns 7561
_refine_ls_number_restraints 2
_refine_ls_restrained_S_all 1.063
_refine_ls_R_factor_all 0.0324
_refine_ls_R_factor_gt 0.0297
_refine_ls_shift/su_max 0.001
_refine_ls_shift/su_mean 0.000
_refine_ls_structure_factor_coef Fsqd
_refine_ls_weighting_details 'calc w=1/[\s^2^(Fo^2^)+(0.0401P)^2^+1.5385P] where P=(Fo^2^+2Fc^2^)/3'
_refine_ls_weighting_scheme calc
_refine_ls_wR_factor_gt 0.0783
_refine_ls_wR_factor_ref 0.0797
_reflns_number_gt 6932
_reflns_number_total 7561
_reflns_threshold_expression >2sigma(I)
_cod_data_source_file ja053247asi20050628_042801.cif
_cod_data_source_block digermene
_cod_original_sg_symbol_H-M 'P 21/n'
_cod_database_code 4111894

loop_
_symmetry_equiv_pos_as_xyz
'x, y, z'
'-x+1/2, y+1/2, -z+1/2'
'-x, -y, -z'
'x-1/2, -y-1/2, z-1/2'

loop_
_atom_site_label
_atom_site_type_symbol
_atom_site_fract_x
_atom_site_fract_y
_atom_site_fract_z
_atom_site_U_iso_or_equiv
_atom_site_adp_type
_atom_site_occupancy
_atom_site_symmetry_multiplicity
_atom_site_calc_flag
_atom_site_refinement_flags
Ge1 Ge 0.519018(11) 0.057660(7) 0.043682(11) 0.01556(5) Uani 1 1 d D
H1 H 0.5802(18) 0.1053(11) -0.0225(19) 0.067(8) Uiso 1 1 d D
C1 C 0.39761(10) 0.12308(7) 0.08129(10) 0.0143(2) Uani 1 1 d D
C2 C 0.28476(10) 0.09811(7) 0.07610(10) 0.0153(2) Uani 1 1 d .
C3 C 0.20163(11) 0.14916(8) 0.09819(11) 0.0185(2) Uani 1 1 d .
H3 H 0.1255 0.1322 0.0940 0.022 Uiso 1 1 calc R
C4 C 0.22936(11) 0.22439(8) 0.12626(11) 0.0197(2) Uani 1 1 d .
H4 H 0.1719 0.2593 0.1381 0.024 Uiso 1 1 calc R
C5 C 0.34148(11) 0.24830(7) 0.13697(10) 0.0185(2) Uani 1 1 d .
H5 H 0.3606 0.2994 0.1581 0.022 Uiso 1 1 calc R
C6 C 0.42648(10) 0.19813(7) 0.11704(10) 0.0152(2) Uani 1 1 d .
C7 C 0.25004(10) 0.01679(7) 0.05384(11) 0.0168(2) Uani 1 1 d .
C8 C 0.26619(12) -0.03550(8) 0.14108(12) 0.0211(2) Uani 1 1 d .
C9 C 0.22657(13) -0.11008(8) 0.12173(13) 0.0264(3) Uani 1 1 d .
H9 H 0.2357 -0.1459 0.1799 0.032 Uiso 1 1 calc R
C10 C 0.17409(13) -0.13256(8) 0.01876(14) 0.0276(3) Uani 1 1 d .
H10 H 0.1478 -0.1836 0.0069 0.033 Uiso 1 1 calc R
C11 C 0.15979(12) -0.08128(8) -0.06683(13) 0.0243(3) Uani 1 1 d .
H11 H 0.1244 -0.0975 -0.1372 0.029 Uiso 1 1 calc R
C12 C 0.19692(11) -0.00556(7) -0.05087(11) 0.0191(2) Uani 1 1 d .
C13 C 0.32389(13) -0.01207(9) 0.25469(12) 0.0258(3) Uani 1 1 d .
H13 H 0.3564 0.0401 0.2487 0.031 Uiso 1 1 calc R
C14 C 0.42237(16) -0.06508(11) 0.30026(15) 0.0365(4) Uani 1 1 d .
H14A H 0.3928 -0.1159 0.3127 0.055 Uiso 1 1 calc R
H14B H 0.4626 -0.0444 0.3692 0.055 Uiso 1 1 calc R
H14C H 0.4748 -0.0689 0.2480 0.055 Uiso 1 1 calc R
C15 C 0.23789(16) -0.00622(11) 0.33287(14) 0.0359(4) Uani 1 1 d .
H15A H 0.2069 -0.0570 0.3434 0.054 Uiso 1 1 calc R
H15B H 0.1761 0.0282 0.3020 0.054 Uiso 1 1 calc R
H15C H 0.2757 0.0138 0.4032 0.054 Uiso 1 1 calc R
C16 C 0.17872(13) 0.05062(8) -0.14512(12) 0.0226(3) Uani 1 1 d .
H16 H 0.2252 0.0971 -0.1218 0.027 Uiso 1 1 calc R
C17 C 0.21771(14) 0.01890(10) -0.24661(12) 0.0291(3) Uani 1 1 d .
H17A H 0.2973 0.0031 -0.2284 0.044 Uiso 1 1 calc R
H17B H 0.2101 0.0584 -0.3031 0.044 Uiso 1 1 calc R
H17C H 0.1708 -0.0252 -0.2735 0.044 Uiso 1 1 calc R
C18 C 0.05476(16) 0.07536(13) -0.17154(17) 0.0435(4) Uani 1 1 d .
H18A H 0.0075 0.0314 -0.1986 0.065 Uiso 1 1 calc R
H18B H 0.0464 0.1153 -0.2275 0.065 Uiso 1 1 calc R
H18C H 0.0307 0.0953 -0.1056 0.065 Uiso 1 1 calc R
C19 C 0.54754(11) 0.22469(7) 0.14311(11) 0.0174(2) Uani 1 1 d .
C20 C 0.59387(11) 0.27130(8) 0.06992(12) 0.0208(2) Uani 1 1 d .
C21 C 0.70582(12) 0.29632(9) 0.09877(14) 0.0277(3) Uani 1 1 d .
H21 H 0.7384 0.3273 0.0496 0.033 Uiso 1 1 calc R
C22 C 0.77008(13) 0.27652(10) 0.19820(15) 0.0325(3) Uani 1 1 d .
H22 H 0.8462 0.2938 0.2166 0.039 Uiso 1 1 calc R
C23 C 0.72370(13) 0.23169(9) 0.27065(14) 0.0302(3) Uani 1 1 d .
H23 H 0.7684 0.2189 0.3388 0.036 Uiso 1 1 calc R
C24 C 0.61236(12) 0.20489(8) 0.24556(11) 0.0216(3) Uani 1 1 d .
C25 C 0.52343(12) 0.29736(9) -0.03698(12) 0.0245(3) Uani 1 1 d .
H25 H 0.4508 0.2679 -0.0479 0.029 Uiso 1 1 calc R
C26 C 0.49372(16) 0.38222(11) -0.03047(16) 0.0376(4) Uani 1 1 d .
H26A H 0.4512 0.3902 0.0292 0.056 Uiso 1 1 calc R
H26B H 0.4473 0.3983 -0.0993 0.056 Uiso 1 1 calc R
H26C H 0.5637 0.4124 -0.0172 0.056 Uiso 1 1 calc R
C27 C 0.58112(15) 0.28241(10) -0.13551(14) 0.0337(3) Uani 1 1 d .
H27A H 0.6518 0.3118 -0.1280 0.051 Uiso 1 1 calc R
H27B H 0.5304 0.2981 -0.2021 0.051 Uiso 1 1 calc R
H27C H 0.5981 0.2278 -0.1395 0.051 Uiso 1 1 calc R
C28 C 0.56069(13) 0.15912(8) 0.32892(11) 0.0255(3) Uani 1 1 d .
H28 H 0.5069 0.1213 0.2881 0.031 Uiso 1 1 calc R
C29 C 0.49214(15) 0.21098(11) 0.39313(13) 0.0334(3) Uani 1 1 d .
H29A H 0.5424 0.2497 0.4324 0.050 Uiso 1 1 calc R
H29B H 0.4588 0.1802 0.4453 0.050 Uiso 1 1 calc R
H29C H 0.4315 0.2361 0.3426 0.050 Uiso 1 1 calc R
C30 C 0.64712(17) 0.11452(10) 0.40999(13) 0.0353(4) Uani 1 1 d .
H30A H 0.6967 0.0851 0.3703 0.053 Uiso 1 1 calc R
H30B H 0.6071 0.0796 0.4519 0.053 Uiso 1 1 calc R
H30C H 0.6929 0.1503 0.4597 0.053 Uiso 1 1 calc R

loop_
_atom_site_aniso_label
_atom_site_aniso_U_11
_atom_site_aniso_U_22
_atom_site_aniso_U_33
_atom_site_aniso_U_23
_atom_site_aniso_U_13
_atom_site_aniso_U_12
Ge1 0.01374(7) 0.01345(7) 0.01983(7) -0.00206(4) 0.00381(5) 0.00079(4)
C1 0.0156(5) 0.0139(5) 0.0132(5) 0.0002(4) 0.0022(4) 0.0017(4)
C2 0.0162(5) 0.0152(5) 0.0148(5) 0.0003(4) 0.0035(4) 0.0009(4)
C3 0.0164(5) 0.0198(6) 0.0197(6) -0.0005(4) 0.0044(4) 0.0023(4)
C4 0.0203(6) 0.0192(6) 0.0198(6) -0.0014(5) 0.0039(5) 0.0058(5)
C5 0.0217(6) 0.0150(5) 0.0182(5) -0.0024(4) 0.0021(4) 0.0032(4)
C6 0.0169(5) 0.0144(5) 0.0139(5) -0.0007(4) 0.0012(4) 0.0010(4)
C7 0.0138(5) 0.0153(5) 0.0223(6) -0.0001(4) 0.0059(4) -0.0001(4)
C8 0.0202(6) 0.0195(6) 0.0252(6) 0.0028(5) 0.0085(5) -0.0012(5)
C9 0.0269(7) 0.0195(6) 0.0358(8) 0.0049(5) 0.0139(6) -0.0026(5)
C10 0.0248(7) 0.0186(6) 0.0425(8) -0.0035(6) 0.0148(6) -0.0067(5)
C11 0.0193(6) 0.0213(6) 0.0331(7) -0.0069(5) 0.0071(5) -0.0040(5)
C12 0.0159(5) 0.0178(6) 0.0240(6) -0.0028(5) 0.0047(5) 0.0004(4)
C13 0.0310(7) 0.0237(7) 0.0228(6) 0.0071(5) 0.0045(5) -0.0032(5)
C14 0.0327(8) 0.0476(10) 0.0293(8) 0.0110(7) 0.0057(6) 0.0053(7)
C15 0.0412(9) 0.0409(9) 0.0268(7) -0.0011(7) 0.0092(7) 0.0058(7)
C16 0.0251(6) 0.0202(6) 0.0209(6) -0.0026(5) -0.0007(5) 0.0023(5)
C17 0.0337(8) 0.0303(7) 0.0225(6) -0.0039(6) 0.0023(6) 0.0023(6)
C18 0.0349(9) 0.0542(11) 0.0390(9) 0.0031(8) -0.0003(7) 0.0224(8)
C19 0.0168(5) 0.0141(5) 0.0202(6) -0.0038(4) -0.0001(4) 0.0009(4)
C20 0.0189(6) 0.0168(6) 0.0260(6) -0.0014(5) 0.0023(5) -0.0003(4)
C21 0.0212(6) 0.0232(7) 0.0385(8) -0.0019(6) 0.0048(6) -0.0038(5)
C22 0.0193(6) 0.0305(8) 0.0448(9) -0.0071(7) -0.0031(6) -0.0039(6)
C23 0.0241(7) 0.0290(7) 0.0326(8) -0.0057(6) -0.0091(6) 0.0018(6)
C24 0.0227(6) 0.0189(6) 0.0212(6) -0.0047(5) -0.0021(5) 0.0028(5)
C25 0.0215(6) 0.0251(7) 0.0265(7) 0.0065(5) 0.0033(5) -0.0018(5)
C26 0.0407(9) 0.0318(9) 0.0416(9) 0.0115(7) 0.0103(8) 0.0127(7)
C27 0.0382(8) 0.0352(8) 0.0288(7) 0.0050(6) 0.0084(6) 0.0014(7)
C28 0.0329(7) 0.0246(7) 0.0168(6) -0.0023(5) -0.0024(5) 0.0022(5)
C29 0.0350(8) 0.0421(9) 0.0222(7) -0.0003(6) 0.0020(6) 0.0109(7)
C30 0.0496(10) 0.0342(8) 0.0205(7) 0.0005(6) 0.0017(6) 0.0169(7)

loop_
_atom_type_symbol
_atom_type_description
_atom_type_scat_dispersion_real
_atom_type_scat_dispersion_imag
_atom_type_scat_source
C C 0.0033 0.0016 'International Tables Vol C Tables 4.2.6.8 and 6.1.1.4'
H H 0.0000 0.0000 'International Tables Vol C Tables 4.2.6.8 and 6.1.1.4'
Ge Ge 0.1547 1.8001 'International Tables Vol C Tables 4.2.6.8 and 6.1.1.4'

loop_
_geom_angle_atom_site_label_1
_geom_angle_atom_site_label_2
_geom_angle_atom_site_label_3
_geom_angle
_geom_angle_site_symmetry_3
H1 Ge1 C1 105.3(8) .
H1 Ge1 Ge1 108.2(10) 3_655
C1 Ge1 Ge1 121.93(4) 3_655
C2 C1 C6 118.96(11) .
C2 C1 Ge1 123.22(9) .
C6 C1 Ge1 117.81(9) .
C3 C2 C1 119.97(11) .
C3 C2 C7 117.43(11) .
C1 C2 C7 122.50(11) .
C4 C3 C2 120.57(12) .
C3 C4 C5 119.70(12) .
C4 C5 C6 120.85(12) .
C5 C6 C1 119.69(11) .
C5 C6 C19 118.05(11) .
C1 C6 C19 122.09(11) .
C12 C7 C8 121.05(12) .
C12 C7 C2 120.29(11) .
C8 C7 C2 118.58(11) .
C9 C8 C7 118.47(13) .
C9 C8 C13 119.98(13) .
C7 C8 C13 121.55(12) .
C10 C9 C8 120.83(14) .
C11 C10 C9 120.43(13) .
C10 C11 C12 120.70(14) .
C11 C12 C7 118.51(13) .
C11 C12 C16 120.19(12) .
C7 C12 C16 121.30(12) .
C8 C13 C14 112.33(13) .
C8 C13 C15 111.18(13) .
C14 C13 C15 111.19(13) .
C12 C16 C17 112.40(12) .
C12 C16 C18 110.91(14) .
C17 C16 C18 110.34(13) .
C20 C19 C24 120.66(12) .
C20 C19 C6 120.74(11) .
C24 C19 C6 118.52(12) .
C21 C20 C19 118.79(13) .
C21 C20 C25 119.71(13) .
C19 C20 C25 121.45(12) .
C22 C21 C20 120.87(15) .
C23 C22 C21 120.18(14) .
C22 C23 C24 121.22(14) .
C23 C24 C19 118.26(14) .
C23 C24 C28 120.41(13) .
C19 C24 C28 121.25(12) .
C20 C25 C27 113.17(12) .
C20 C25 C26 110.09(13) .
C27 C25 C26 110.40(13) .
C24 C28 C30 114.30(14) .
C24 C28 C29 110.98(13) .
C30 C28 C29 108.57(12) .

loop_
_geom_bond_atom_site_label_1
_geom_bond_atom_site_label_2
_geom_bond_distance
_geom_bond_site_symmetry_2
Ge1 H1 1.46(2) .
Ge1 C1 1.9677(12) .
Ge1 Ge1 2.3026(3) 3_655
C1 C2 1.4097(17) .
C1 C6 1.4116(17) .
C2 C3 1.3989(17) .
C2 C7 1.4962(17) .
C3 C4 1.3887(18) .
C4 C5 1.3894(19) .
C5 C6 1.3975(17) .
C6 C19 1.5028(17) .
C7 C12 1.4058(18) .
C7 C8 1.4091(18) .
C8 C9 1.3963(19) .
C8 C13 1.522(2) .
C9 C10 1.386(2) .
C10 C11 1.382(2) .
C11 C12 1.4017(19) .
C12 C16 1.5190(19) .
C13 C14 1.531(2) .
C13 C15 1.535(2) .
C16 C17 1.525(2) .
C16 C18 1.526(2) .
C19 C20 1.4059(19) .
C19 C24 1.4189(18) .
C20 C21 1.3964(19) .
C20 C25 1.520(2) .
C21 C22 1.386(2) .
C22 C23 1.382(3) .
C23 C24 1.396(2) .
C24 C28 1.524(2) .
C25 C27 1.529(2) .
C25 C26 1.533(2) .
C28 C30 1.531(2) .
C28 C29 1.536(2) .
